data_4344185
loop_
_publ_author_name
'Abrahams, S.C.'
'Ginsberg, A.P.'
'Knox, K.'

_publ_section_title
;
 Transition metal-hydrogen compounds. II. The crystal and molecular
 structure of potassium rhenium hydride, K2 Re H9
;
_journal_name_full 'Inorganic Chemistry'
_journal_page_first 558
_journal_page_last 567
_journal_volume 3
_journal_year 1964
_chemical_formula_sum 'H9 K2 Re'
_chemical_name_systematic 'K2 Re H9'
_space_group_IT_number 189
_symmetry_space_group_name_Hall 'P -6 -2'
_symmetry_space_group_name_H-M 'P -6 2 m'
_cell_angle_alpha 90
_cell_angle_beta 90
_cell_angle_gamma 120
_cell_formula_units_Z 3
_cell_length_a 9.607
_cell_length_b 9.607
_cell_length_c 5.508
_cell_volume 440.251
_citation_journal_id_ASTM INOCAJ
_cod_data_source_file Abrahams_INOCAJ_1964_1952.cif
_cod_data_source_block H9K2Re1
_cod_original_cell_volume 440.2508
_cod_original_formula_sum 'H9 K2 Re1'
_cod_database_code 4344185

loop_
_symmetry_equiv_pos_as_xyz
x,y,z
-x+y,-x,-z
-y,x-y,z
x,y,-z
-x+y,-x,z
-y,x-y,-z
y,x,z
x-y,-y,-z
-x,-x+y,z
y,x,-z
x-y,-y,z
-x,-x+y,-z

loop_
_atom_site_label
_atom_site_type_symbol
_atom_site_fract_x
_atom_site_fract_y
_atom_site_fract_z
_atom_site_occupancy
_atom_site_U_iso_or_equiv
H2 H-1 0.8789 0 0.2171 1 0.0
H3 H-1 0.1483 0.625 0.5 1 0.0
K2 K+1 0.261 0 0.5 1 0.0
H1 H-1 0.1789 0 0 1 0.0
H4 H-1 0.224 0.5254 0.7125 1 0.0
Re2 Re+7 0.3333 0.6667 0.5 1 0.0
Re1 Re+7 0 0 0 1 0.0
K1 K+1 0.5881 0 0 1 0.0
